data_7711555
loop_
_publ_author_name
'Kakoulidou, Chrisoula'
'Chasapis, Christos T.'
'Hatzidimitriou, Antonios G.'
'Fylaktakidou, Konstantina C.'
'Psomas, George'

_publ_section_title
;
 Transition metal(ii) complexes of halogenated derivatives of
 (E)-4-(2-(pyridin-2-ylmethylene)hydrazinyl)quinazoline: structure,
 antioxidant activity, DNA-binding DNA photocleavage, interaction with
 albumin and in silico studies
;
_journal_name_full 'Dalton Transactions'
_journal_paper_doi 10.1039/D2DT02622H
_journal_year 2022
_chemical_formula_moiety 'C16 H18 Cl2 F1 Mn1 N5 O2'
_chemical_formula_sum 'C16 H18 Cl2 F Mn N5 O2'
_chemical_formula_weight 457.18
_space_group_IT_number 14
_space_group_name_Hall '-P 2yn'
_space_group_name_H-M_alt 'P 1 21/n 1'
_symmetry_cell_setting monoclinic
_symmetry_space_group_name_H-M 'P 1 21/n 1'
_atom_sites_solution_hydrogens difmap
_atom_sites_solution_primary other
_audit_update_record
;
2022-07-16 deposited with the CCDC.	2022-10-18 downloaded from the CCDC.
;
_cell_angle_alpha 90
_cell_angle_beta 103.555(11)
_cell_angle_gamma 90
_cell_formula_units_Z 4
_cell_length_a 11.961(4)
_cell_length_b 8.170(3)
_cell_length_c 20.759(8)
_cell_measurement_reflns_used 312
_cell_measurement_temperature 295
_cell_measurement_theta_max 20
_cell_measurement_theta_min 10
_cell_volume 1972.1(12)
_computing_cell_refinement 'Apex2 (Bruker AXS, 2006)'
_computing_data_collection 'Apex2 (Bruker AXS, 2006)'
_computing_data_reduction 'Apex2 (Bruker AXS, 2006)'
_computing_molecular_graphics 'CAMERON (Watkin et al., 1996)'
_computing_publication_material 'CRYSTALS (Betteridge et al., 2003)'
_computing_structure_refinement 'CRYSTALS (Betteridge et al., 2003)'
_computing_structure_solution 'Superflip (Palatinus & Chapuis, 2007)'
_diffrn_ambient_temperature 295
_diffrn_measured_fraction_theta_full 0.996
_diffrn_measured_fraction_theta_max 0.991
_diffrn_measurement_device Area
_diffrn_measurement_device_type 'Bruker Kappa Apex2'
_diffrn_measurement_method '\f & \w scans'
_diffrn_radiation_monochromator graphite
_diffrn_radiation_type 'Mo K\a'
_diffrn_radiation_wavelength 0.71073
_diffrn_reflns_av_R_equivalents 0.037
_diffrn_reflns_limit_h_max 12
_diffrn_reflns_limit_h_min -14
_diffrn_reflns_limit_k_max 9
_diffrn_reflns_limit_k_min -9
_diffrn_reflns_limit_l_max 22
_diffrn_reflns_limit_l_min -24
_diffrn_reflns_number 20642
_diffrn_reflns_theta_full 25.279
_diffrn_reflns_theta_max 25.795
_diffrn_reflns_theta_min 1.805
_diffrn_standards_number 0
_exptl_absorpt_coefficient_mu 0.971
_exptl_absorpt_correction_T_max 0.87
_exptl_absorpt_correction_T_min 0.83
_exptl_absorpt_correction_type numerical
_exptl_absorpt_process_details
; 
 Analytical Absorption (De Meulenaer & Tompa, 1965) 
;
_exptl_crystal_colour orange
_exptl_crystal_density_diffrn 1.540
_exptl_crystal_density_method 'not measured'
_exptl_crystal_description prism
_exptl_crystal_F_000 932
_exptl_crystal_size_max 0.220
_exptl_crystal_size_mid 0.190
_exptl_crystal_size_min 0.140
_refine_diff_density_max 0.47
_refine_diff_density_min -0.37
_refine_ls_extinction_method None
_refine_ls_goodness_of_fit_ref 1.0000
_refine_ls_hydrogen_treatment constr
_refine_ls_matrix_type full
_refine_ls_number_parameters 244
_refine_ls_number_reflns 2796
_refine_ls_number_restraints 0
_refine_ls_R_factor_all 0.0662
_refine_ls_R_factor_gt 0.0414
_refine_ls_shift/su_max 0.0004954
_refine_ls_shift/su_mean 0.0000306
_refine_ls_structure_factor_coef Fsqd
_refine_ls_weighting_details
;
 Method, part 1, Chebychev polynomial, (Watkin, 1994, Prince, 1982) 
 [weight] = 1.0/[A~0~*T~0~(x)+A~1~*T~1~(x) ... +A~n-1~]*T~n-1~(x)] 
 where A~i~ are the Chebychev coefficients listed below and x= Fcalc/Fmax 
 Method = Robust Weighting (Prince, 1982) 
 W = [weight] * [1-(deltaF/6*sigmaF)^2^]^2^ 
 A~i~ are: 
 1.16 1.33 0.334 
;
_refine_ls_weighting_scheme calc
_refine_ls_wR_factor_all 0.0721
_refine_ls_wR_factor_gt 0.0651
_refine_ls_wR_factor_ref 0.0651
_reflns_limit_h_max 14
_reflns_limit_h_min -14
_reflns_limit_k_max 9
_reflns_limit_k_min 0
_reflns_limit_l_max 24
_reflns_limit_l_min 0
_reflns_number_gt 2796
_reflns_number_total 3753
_reflns_threshold_expression I>2.0\s(I)
_oxford_diffrn_Wilson_B_factor 2.99
_oxford_diffrn_Wilson_scale 150.04
_oxford_refine_ls_r_factor_ref 0.0414
_oxford_refine_ls_scale 0.085929(16)
_oxford_reflns_number_all 3738
_oxford_reflns_threshold_expression_ref I>2.0\s(I)
_cod_data_source_file d2dt02622h2.cif
_cod_data_source_block I_CCDC3
_cod_depositor_comments
;
The following automatic conversions were performed:

data item '_atom_sites_solution_primary' value 'Other' was changed to
'other' in accordance with the
/home/data/users/saulius/crontab/automatic-downloads/rss-feeds/RSC/lib/dictionaries/cif_core.dic
dictionary named 'cif_core.dic' version 2.4.2 last updated on
2011-04-26.

Automatic conversion script
Id: cif_fix_values 7556 2019-12-06 15:28:31Z antanas 
;
_cod_original_sg_symbol_H-M 'P 1 21/n 1 '
_cod_original_formula_sum 'C16 H18 Cl2 F1 Mn1 N5 O2'
_cod_database_code 7711555

loop_
_symmetry_equiv_pos_as_xyz
x,y,z
-x,-y,-z
-x+1/2,y+1/2,-z+1/2
x+1/2,-y+1/2,z+1/2

loop_
_atom_site_label
_atom_site_type_symbol
_atom_site_fract_x
_atom_site_fract_y
_atom_site_fract_z
_atom_site_U_iso_or_equiv
_atom_site_occupancy
_atom_site_adp_type
_atom_site_refinement_flags_posn
_atom_site_refinement_flags_adp
_atom_site_refinement_flags_occupancy
_atom_site_disorder_assembly
_atom_site_disorder_group
_atom_site_attached_hydrogens
Mn1 Mn 0.42956(4) 0.65843(7) 0.65592(2) 0.0321 1.0000 Uani . . . . . .
Cl1 Cl 0.52235(8) 0.65278(16) 0.77235(4) 0.0617 1.0000 Uani . . . . . .
Cl2 Cl 0.29638(8) 0.88396(12) 0.66258(5) 0.0477 1.0000 Uani . . . . . .
N1 N 0.2851(2) 0.4772(3) 0.62399(11) 0.0305 1.0000 Uani . . . . . .
N2 N 0.1365(2) 0.3122(4) 0.64192(12) 0.0392 1.0000 Uani . . . . . .
N3 N 0.2951(2) 0.5332(3) 0.51371(11) 0.0311 1.0000 Uani . . . . . .
N4 N 0.3861(2) 0.6280(3) 0.54591(11) 0.0290 1.0000 Uani . . . . . .
N5 N 0.5619(2) 0.8008(3) 0.61361(12) 0.0335 1.0000 Uani . . . . . .
O1 O 0.54746(19) 0.4314(3) 0.64568(10) 0.0414 1.0000 Uani . . . . . .
O2 O 0.4805(3) 0.1606(4) 0.69972(13) 0.0738 1.0000 Uani . . . . . .
C1 C 0.2290(3) 0.4020(4) 0.66241(15) 0.0352 1.0000 Uani . . . . . .
C2 C 0.0874(3) 0.2924(4) 0.57445(15) 0.0331 1.0000 Uani . . . . . .
C3 C -0.0139(3) 0.2054(5) 0.55227(17) 0.0485 1.0000 Uani . . . . . .
C4 C -0.0597(3) 0.1932(5) 0.48575(17) 0.0513 1.0000 Uani . . . . . .
C5 C -0.0067(3) 0.2642(5) 0.44065(17) 0.0471 1.0000 Uani . . . . . .
C6 C 0.0929(3) 0.3509(5) 0.46234(15) 0.0392 1.0000 Uani . . . . . .
C7 C 0.1420(2) 0.3666(4) 0.53010(14) 0.0304 1.0000 Uani . . . . . .
C8 C 0.2443(2) 0.4625(4) 0.55588(14) 0.0290 1.0000 Uani . . . . . .
C9 C 0.4505(2) 0.6900(4) 0.51171(14) 0.0318 1.0000 Uani . . . . . .
C10 C 0.5464(2) 0.7884(4) 0.54734(15) 0.0301 1.0000 Uani . . . . . .
C11 C 0.6205(3) 0.8682(5) 0.51600(16) 0.0413 1.0000 Uani . . . . . .
C12 C 0.7096(3) 0.9604(5) 0.5508(2) 0.0578 1.0000 Uani . . . . . .
C13 C 0.7247(3) 0.9711(5) 0.6181(2) 0.0568 1.0000 Uani . . . . . .
C14 C 0.6491(3) 0.8904(5) 0.64741(18) 0.0459 1.0000 Uani . . . . . .
C15 C 0.6684(3) 0.4304(6) 0.6700(2) 0.0606 1.0000 Uani . . . . . .
C16 C 0.4955(5) 0.1600(7) 0.7681(2) 0.0901 1.0000 Uani . . . . . .
F1 F 0.60297(19) 0.8547(3) 0.45002(10) 0.0624 1.0000 Uani . . . . . .
H11 H 0.5226 0.3527 0.6615 0.0607 1.0000 Uiso R . . . . .
H12 H 0.2584 0.4116 0.7077 0.0404 1.0000 Uiso R . . . . .
H21 H 0.1044 0.2687 0.6699 0.0462 1.0000 Uiso R . . . . .
H22 H 0.4180 0.1133 0.6863 0.1098 1.0000 Uiso R . . . . .
H31 H -0.0485 0.1564 0.5823 0.0549 1.0000 Uiso R . . . . .
H41 H -0.1275 0.1340 0.4702 0.0589 1.0000 Uiso R . . . . .
H51 H -0.0388 0.2542 0.3956 0.0549 1.0000 Uiso R . . . . .
H61 H 0.1276 0.3987 0.4320 0.0457 1.0000 Uiso R . . . . .
H91 H 0.4379 0.6751 0.4664 0.0363 1.0000 Uiso R . . . . .
H121 H 0.7596 1.0133 0.5292 0.0691 1.0000 Uiso R . . . . .
H131 H 0.7841 1.0320 0.6431 0.0661 1.0000 Uiso R . . . . .
H141 H 0.6591 0.8967 0.6929 0.0525 1.0000 Uiso R . . . . .
H151 H 0.7054 0.4714 0.6365 0.0914 1.0000 Uiso R . . . . .
H152 H 0.6946 0.3190 0.6801 0.0912 1.0000 Uiso R . . . . .
H153 H 0.6906 0.4976 0.7084 0.0915 1.0000 Uiso R . . . . .
H161 H 0.5660 0.2125 0.7882 0.1061 1.0000 Uiso R . . . . .
H162 H 0.4968 0.0500 0.7836 0.1061 1.0000 Uiso R . . . . .
H163 H 0.4337 0.2176 0.7794 0.1061 1.0000 Uiso R . . . . .

loop_
_atom_site_aniso_label
_atom_site_aniso_U_11
_atom_site_aniso_U_22
_atom_site_aniso_U_33
_atom_site_aniso_U_23
_atom_site_aniso_U_13
_atom_site_aniso_U_12
Mn1 0.0308(2) 0.0437(3) 0.0228(2) -0.0050(2) 0.00820(17) -0.0086(2)
Cl1 0.0593(5) 0.0989(8) 0.0240(4) -0.0077(5) 0.0040(4) 0.0372(6)
Cl2 0.0437(5) 0.0495(6) 0.0491(5) -0.0065(4) 0.0093(4) 0.0020(4)
N1 0.0274(13) 0.0403(16) 0.0250(13) -0.0004(12) 0.0085(10) -0.0083(12)
N2 0.0406(15) 0.0487(18) 0.0304(14) 0.0052(13) 0.0126(12) -0.0163(14)
N3 0.0282(13) 0.0399(16) 0.0249(13) -0.0055(12) 0.0056(10) -0.0143(12)
N4 0.0279(12) 0.0343(15) 0.0264(12) -0.0017(11) 0.0095(10) -0.0086(12)
N5 0.0315(14) 0.0367(16) 0.0332(14) -0.0062(12) 0.0089(11) -0.0095(12)
O1 0.0420(13) 0.0462(15) 0.0352(12) -0.0020(11) 0.0074(10) -0.0036(12)
O2 0.103(2) 0.065(2) 0.0545(17) -0.0026(16) 0.0204(16) -0.0345(19)
C1 0.0356(17) 0.044(2) 0.0269(15) -0.0009(14) 0.0095(13) -0.0068(16)
C2 0.0317(16) 0.0356(19) 0.0324(16) 0.0012(14) 0.0083(13) -0.0055(14)
C3 0.044(2) 0.060(3) 0.043(2) 0.0063(18) 0.0134(16) -0.0242(18)
C4 0.0407(19) 0.064(3) 0.046(2) 0.0007(19) 0.0053(16) -0.0272(19)
C5 0.041(2) 0.064(3) 0.0328(18) -0.0025(18) 0.0016(15) -0.0183(19)
C6 0.0385(17) 0.052(2) 0.0284(16) -0.0008(16) 0.0095(13) -0.0119(17)
C7 0.0271(14) 0.0316(18) 0.0327(16) 0.0006(14) 0.0077(12) -0.0039(14)
C8 0.0254(14) 0.0384(18) 0.0249(15) -0.0015(14) 0.0092(12) -0.0020(14)
C9 0.0341(16) 0.039(2) 0.0231(14) -0.0013(13) 0.0079(12) -0.0074(14)
C10 0.0275(15) 0.0315(17) 0.0325(16) 0.0010(13) 0.0097(12) -0.0028(13)
C11 0.0419(18) 0.043(2) 0.0417(18) 0.0019(16) 0.0154(15) -0.0102(17)
C12 0.045(2) 0.063(3) 0.071(3) 0.000(2) 0.0240(19) -0.026(2)
C13 0.038(2) 0.057(3) 0.073(3) -0.015(2) 0.0090(19) -0.0212(19)
C14 0.0366(18) 0.053(2) 0.045(2) -0.0113(18) 0.0032(15) -0.0122(18)
C15 0.044(2) 0.074(3) 0.061(3) -0.010(2) 0.0053(18) 0.011(2)
C16 0.138(5) 0.079(4) 0.053(3) -0.006(3) 0.022(3) -0.039(4)
F1 0.0719(15) 0.0810(17) 0.0419(12) 0.0041(12) 0.0285(11) -0.0306(14)

loop_
_atom_type_symbol
_atom_type_scat_dispersion_real
_atom_type_scat_dispersion_imag
_atom_type_scat_Cromer_Mann_a1
_atom_type_scat_Cromer_Mann_b1
_atom_type_scat_Cromer_Mann_a2
_atom_type_scat_Cromer_Mann_b2
_atom_type_scat_Cromer_Mann_a3
_atom_type_scat_Cromer_Mann_b3
_atom_type_scat_Cromer_Mann_a4
_atom_type_scat_Cromer_Mann_b4
_atom_type_scat_Cromer_Mann_c
_atom_type_scat_source
C 0.0033 0.0016 2.3100 20.8439 1.0200 10.2075 1.5886 0.5687 0.8650 51.6512 0.2156 'International Tables Vol C 4.2.6.8 and 6.1.1.4'
H 0.0000 0.0000 0.4930 10.5109 0.3229 26.1257 0.1402 3.1424 0.0408 57.7998 0.0030 'International Tables Vol C 4.2.6.8 and 6.1.1.4'
N 0.0061 0.0033 12.2126 0.0057 3.1322 9.8933 2.0125 28.9975 1.1663 0.5826 -11.5290 'International Tables Vol C 4.2.6.8 and 6.1.1.4'
O 0.0106 0.0060 3.0485 13.2771 2.2868 5.7011 1.5463 0.3239 0.8670 32.9089 0.2508 'International Tables Vol C 4.2.6.8 and 6.1.1.4'
F 0.0171 0.0103 3.5392 10.2825 2.6412 4.2944 1.5170 0.2615 1.0243 26.1476 0.2776 'International Tables Vol C 4.2.6.8 and 6.1.1.4'
Cl 0.1484 0.1585 11.4604 0.0104 7.1964 1.1662 6.2556 18.5194 1.6455 47.7784 -9.5574 'International Tables Vol C 4.2.6.8 and 6.1.1.4'
Mn 0.3368 0.7283 11.2819 5.3409 7.3573 0.3432 3.0193 17.8674 2.2441 83.7543 1.0896 'International Tables Vol C 4.2.6.8 and 6.1.1.4'

loop_
_geom_angle_atom_site_label_1
_geom_angle_site_symmetry_1
_geom_angle_atom_site_label_2
_geom_angle_site_symmetry_2
_geom_angle_atom_site_label_3
_geom_angle_site_symmetry_3
_geom_angle
_geom_angle_publ_flag
Cl1 . Mn1 . Cl2 . 96.31(5) yes
Cl1 . Mn1 . N1 . 115.03(7) yes
Cl2 . Mn1 . N1 . 92.66(8) yes
Cl1 . Mn1 . N4 . 164.65(7) yes
Cl2 . Mn1 . N4 . 98.18(8) yes
N1 . Mn1 . N4 . 69.37(9) yes
Cl1 . Mn1 . N5 . 101.31(7) yes
Cl2 . Mn1 . N5 . 98.94(8) yes
N1 . Mn1 . N5 . 140.30(9) yes
N4 . Mn1 . N5 . 71.44(9) yes
Cl1 . Mn1 . O1 . 86.05(7) yes
Cl2 . Mn1 . O1 . 176.29(6) yes
N1 . Mn1 . O1 . 83.74(9) yes
N4 . Mn1 . O1 . 79.74(9) yes
N5 . Mn1 . O1 . 83.35(9) yes
Mn1 . N1 . C1 . 126.6(2) yes
Mn1 . N1 . C8 . 114.73(18) yes
C1 . N1 . C8 . 118.2(3) yes
C1 . N2 . C2 . 121.0(3) yes
C1 . N2 . H21 . 119.8 no
C2 . N2 . H21 . 119.2 no
N4 . N3 . C8 . 111.2(2) yes
Mn1 . N4 . N3 . 121.85(17) yes
Mn1 . N4 . C9 . 120.1(2) yes
N3 . N4 . C9 . 117.9(2) yes
Mn1 . N5 . C10 . 114.14(19) yes
Mn1 . N5 . C14 . 127.0(2) yes
C10 . N5 . C14 . 118.9(3) yes
Mn1 . O1 . C15 . 123.5(2) yes
Mn1 . O1 . H11 . 107.6 no
C15 . O1 . H11 . 107.0 no
C16 . O2 . H22 . 103.3 no
N2 . C1 . N1 . 125.3(3) yes
N2 . C1 . H12 . 117.8 no
N1 . C1 . H12 . 116.9 no
N2 . C2 . C3 . 121.5(3) yes
N2 . C2 . C7 . 117.6(3) yes
C3 . C2 . C7 . 120.9(3) yes
C2 . C3 . C4 . 119.0(3) yes
C2 . C3 . H31 . 119.8 no
C4 . C3 . H31 . 121.2 no
C3 . C4 . C5 . 121.2(3) yes
C3 . C4 . H41 . 119.9 no
C5 . C4 . H41 . 118.9 no
C4 . C5 . C6 . 119.9(3) yes
C4 . C5 . H51 . 120.1 no
C6 . C5 . H51 . 120.0 no
C5 . C6 . C7 . 120.5(3) yes
C5 . C6 . H61 . 119.5 no
C7 . C6 . H61 . 120.0 no
C6 . C7 . C2 . 118.4(3) yes
C6 . C7 . C8 . 122.8(3) yes
C2 . C7 . C8 . 118.7(3) yes
C7 . C8 . N1 . 119.3(3) yes
C7 . C8 . N3 . 118.5(3) yes
N1 . C8 . N3 . 122.3(3) yes
N4 . C9 . C10 . 116.5(3) yes
N4 . C9 . H91 . 122.7 no
C10 . C9 . H91 . 120.8 no
C9 . C10 . N5 . 117.7(3) yes
C9 . C10 . C11 . 122.6(3) yes
N5 . C10 . C11 . 119.7(3) yes
C10 . C11 . C12 . 121.3(3) yes
C10 . C11 . F1 . 118.6(3) yes
C12 . C11 . F1 . 120.1(3) yes
C11 . C12 . C13 . 118.3(3) yes
C11 . C12 . H121 . 120.7 no
C13 . C12 . H121 . 121.0 no
C12 . C13 . C14 . 118.7(3) yes
C12 . C13 . H131 . 120.6 no
C14 . C13 . H131 . 120.8 no
C13 . C14 . N5 . 123.1(3) yes
C13 . C14 . H141 . 119.1 no
N5 . C14 . H141 . 117.8 no
O1 . C15 . H151 . 110.1 no
O1 . C15 . H152 . 109.6 no
H151 . C15 . H152 . 107.6 no
O1 . C15 . H153 . 110.9 no
H151 . C15 . H153 . 108.4 no
H152 . C15 . H153 . 110.2 no
O2 . C16 . H161 . 109.6 no
O2 . C16 . H162 . 109.6 no
H161 . C16 . H162 . 109.6 no
O2 . C16 . H163 . 109.2 no
H161 . C16 . H163 . 109.3 no
H162 . C16 . H163 . 109.6 no

loop_
_geom_bond_atom_site_label_1
_geom_bond_site_symmetry_1
_geom_bond_atom_site_label_2
_geom_bond_site_symmetry_2
_geom_bond_distance
_geom_bond_publ_flag
Mn1 . Cl1 . 2.4121(12) yes
Mn1 . Cl2 . 2.4607(12) yes
Mn1 . N1 . 2.254(3) yes
Mn1 . N4 . 2.234(2) yes
Mn1 . N5 . 2.299(3) yes
Mn1 . O1 . 2.370(2) yes
N1 . C1 . 1.309(4) yes
N1 . C8 . 1.389(4) yes
N2 . C1 . 1.313(4) yes
N2 . C2 . 1.395(4) yes
N2 . H21 . 0.845 no
N3 . N4 . 1.375(3) yes
N3 . C8 . 1.311(4) yes
N4 . C9 . 1.269(4) yes
N5 . C10 . 1.348(4) yes
N5 . C14 . 1.331(4) yes
O1 . C15 . 1.416(4) yes
O1 . H11 . 0.809 no
O2 . C16 . 1.390(5) yes
O2 . H22 . 0.829 no
C1 . H12 . 0.928 no
C2 . C3 . 1.387(4) yes
C2 . C7 . 1.387(4) yes
C3 . C4 . 1.365(5) yes
C3 . H31 . 0.917 no
C4 . C5 . 1.376(5) yes
C4 . H41 . 0.934 no
C5 . C6 . 1.368(5) yes
C5 . H51 . 0.927 no
C6 . C7 . 1.397(4) yes
C6 . H61 . 0.918 no
C7 . C8 . 1.445(4) yes
C9 . C10 . 1.453(4) yes
C9 . H91 . 0.924 no
C10 . C11 . 1.380(4) yes
C11 . C12 . 1.366(5) yes
C11 . F1 . 1.341(4) yes
C12 . C13 . 1.369(5) yes
C12 . H121 . 0.933 no
C13 . C14 . 1.371(5) yes
C13 . H131 . 0.921 no
C14 . H141 . 0.925 no
C15 . H151 . 0.967 no
C15 . H152 . 0.969 no
C15 . H153 . 0.953 no
C16 . H161 . 0.951 no
C16 . H162 . 0.954 no
C16 . H163 . 0.951 no

loop_
_geom_hbond_atom_site_label_D
_geom_hbond_site_symmetry_D
_geom_hbond_atom_site_label_H
_geom_hbond_site_symmetry_H
_geom_hbond_atom_site_label_A
_geom_hbond_site_symmetry_A
_geom_hbond_angle_DHA
_geom_hbond_distance_DH
_geom_hbond_distance_HA
_geom_hbond_distance_DA
_geom_hbond_publ_flag
O1 . H11 . O2 . 174 0.81 1.88 2.686(5) yes
C9 . H91 . O1 2_666 162 0.92 2.53 3.420(5) yes
